data_7125825
loop_
_publ_author_name
'Yu, Qing'
'Zhang, Xiaodong'
'Wu, Shou-Ting'
'Chen, Huaiyu'
'Zhang, Qi-Long'
'Xu, Hong'
'Huang, Ya-Li'
'Zhu, Bi-Xue'
'Ni, Xin-Long'

_publ_section_title
;
 Twisted Schiff-base macrocycle showing excited-state intramolecular
 proton-transfer (ESIPT): assembly and sensing properties.
;
_journal_issue 15
_journal_name_full 'Chemical communications (Cambridge, England)'
_journal_page_first 2304
_journal_page_last 2307
_journal_paper_doi 10.1039/c9cc09540c
_journal_volume 56
_journal_year 2020
_chemical_formula_moiety 'C27 H22 N2 O2'
_chemical_formula_sum 'C27 H22 N2 O2'
_chemical_formula_weight 406.46
_space_group_crystal_system monoclinic
_space_group_IT_number 15
_space_group_name_Hall '-C 2yc'
_space_group_name_H-M_alt 'C 1 2/c 1'
_atom_sites_solution_hydrogens geom
_audit_creation_date 2019-12-04
_audit_creation_method
;
Olex2 1.2-beta
(compiled 2018.05.29 svn.r3508 for OlexSys, GUI svn.r5506)
;
_audit_update_record
;
2019-12-04 deposited with the CCDC.	2020-01-17 downloaded from the CCDC.
;
_cell_angle_alpha 90
_cell_angle_beta 90.827(2)
_cell_angle_gamma 90
_cell_formula_units_Z 8
_cell_length_a 44.109(2)
_cell_length_b 10.1725(5)
_cell_length_c 9.6069(5)
_cell_measurement_reflns_used 9894
_cell_measurement_temperature 300(2)
_cell_measurement_theta_max 26.89
_cell_measurement_theta_min 2.77
_cell_volume 4310.2(4)
_computing_molecular_graphics 'Olex2 (Dolomanov et al., 2009)'
_computing_publication_material 'Olex2 (Dolomanov et al., 2009)'
_computing_structure_refinement 'ShelXL (Sheldrick, 2015)'
_diffrn_ambient_temperature 300.02
_diffrn_measured_fraction_theta_full 0.996
_diffrn_measured_fraction_theta_max 0.994
_diffrn_measurement_device_type 'Bruker APEX-II CCD'
_diffrn_measurement_method '\f and \w scans'
_diffrn_radiation_type MoK\a
_diffrn_radiation_wavelength 0.71073
_diffrn_reflns_av_R_equivalents 0.0226
_diffrn_reflns_av_unetI/netI 0.0155
_diffrn_reflns_Laue_measured_fraction_full 0.996
_diffrn_reflns_Laue_measured_fraction_max 0.994
_diffrn_reflns_limit_h_max 56
_diffrn_reflns_limit_h_min -56
_diffrn_reflns_limit_k_max 13
_diffrn_reflns_limit_k_min -13
_diffrn_reflns_limit_l_max 12
_diffrn_reflns_limit_l_min -12
_diffrn_reflns_number 31662
_diffrn_reflns_point_group_measured_fraction_full 0.996
_diffrn_reflns_point_group_measured_fraction_max 0.994
_diffrn_reflns_theta_full 25.242
_diffrn_reflns_theta_max 27.187
_diffrn_reflns_theta_min 2.435
_diffrn_standards_number 0
_exptl_absorpt_coefficient_mu 0.080
_exptl_absorpt_correction_type none
_exptl_crystal_density_diffrn 1.253
_exptl_crystal_F_000 1712
_exptl_crystal_size_max 0.28
_exptl_crystal_size_mid 0.23
_exptl_crystal_size_min 0.21
_refine_diff_density_max 0.205
_refine_diff_density_min -0.177
_refine_diff_density_rms 0.027
_refine_ls_extinction_method none
_refine_ls_goodness_of_fit_ref 1.062
_refine_ls_hydrogen_treatment constr
_refine_ls_matrix_type full
_refine_ls_number_parameters 282
_refine_ls_number_reflns 4763
_refine_ls_number_restraints 0
_refine_ls_restrained_S_all 1.062
_refine_ls_R_factor_all 0.0686
_refine_ls_R_factor_gt 0.0538
_refine_ls_shift/su_max 0.001
_refine_ls_shift/su_mean 0.000
_refine_ls_structure_factor_coef Fsqd
_refine_ls_weighting_details 'w=1/[\s^2^(Fo^2^)+(0.0607P)^2^+1.7929P] where P=(Fo^2^+2Fc^2^)/3'
_refine_ls_weighting_scheme calc
_refine_ls_wR_factor_gt 0.1339
_refine_ls_wR_factor_ref 0.1438
_reflns_Friedel_coverage 0.000
_reflns_number_gt 3763
_reflns_number_total 4763
_reflns_threshold_expression 'I > 2\s(I)'
_cod_data_source_file c9cc09540c2.cif
_cod_data_source_block m
_cod_depositor_comments 'Adding full bibliography for 7125825.cif.'
_cod_database_code 7125825
_shelx_shelxl_version_number 2014/7
_shelx_space_group_comment
;
The symmetry employed for this shelxl refinement is uniquely defined
by the following loop, which should always be used as a source of
symmetry information in preference to the above space-group names.
They are only intended as comments.
;
_shelx_estimated_absorpt_t_max 0.983
_shelx_estimated_absorpt_t_min 0.978
_olex2_refinement_description
;
1. Fixed Uiso
 At 1.2 times of:
  All C(H) groups, All C(H,H) groups
 At 1.5 times of:
  All O(H) groups
2.a Secondary CH2 refined with riding coordinates:
 C8(H8A,H8B)
2.b Aromatic/amide H refined with riding coordinates:
 C4(H4), C1(H1A), C0AA(H0AA), C3(H3), C5(H5), C7(H7), C10(H10), C12(H12),
 C14(H14), C15(H15), C16(H16), C17(H17), C18(H18), C20(H20), C21(H21), C22(H22),
  C23(H23), C25(H25)
2.c Idealised tetrahedral OH refined as rotating group:
 O1(H1), O2(H2)
;
_olex2_submission_special_instructions 'No special instructions were received'

loop_
_space_group_symop_operation_xyz
'x, y, z'
'-x, y, -z+1/2'
'x+1/2, y+1/2, z'
'-x+1/2, y+1/2, -z+1/2'
'-x, -y, -z'
'x, -y, z-1/2'
'-x+1/2, -y+1/2, -z'
'x+1/2, -y+1/2, z-1/2'

loop_
_atom_site_label
_atom_site_type_symbol
_atom_site_fract_x
_atom_site_fract_y
_atom_site_fract_z
_atom_site_U_iso_or_equiv
_atom_site_adp_type
_atom_site_occupancy
_atom_site_site_symmetry_order
_atom_site_calc_flag
_atom_site_refinement_flags_posn
O1 O 0.36486(3) 0.44350(14) 0.17350(16) 0.0842(4) Uani 1 1 d .
H1 H 0.3796 0.4739 0.2157 0.126 Uiso 1 1 calc GR
O2 O 0.15799(3) 0.52734(14) 0.42054(14) 0.0783(4) Uani 1 1 d .
H2 H 0.1434 0.5377 0.3680 0.117 Uiso 1 1 calc GR
N1 N 0.39450(3) 0.60605(15) 0.33425(15) 0.0647(4) Uani 1 1 d .
C2 C 0.29048(3) 0.69189(14) 0.20435(14) 0.0498(3) Uani 1 1 d .
N3 N 0.12839(3) 0.61345(15) 0.20364(15) 0.0665(4) Uani 1 1 d .
C4 C 0.23555(4) 0.63523(15) 0.38503(16) 0.0547(4) Uani 1 1 d .
H4 H 0.2538 0.6267 0.4335 0.066 Uiso 1 1 calc R
C1 C 0.47512(4) 0.6828(2) 0.5557(2) 0.0828(6) Uani 1 1 d .
H1A H 0.4932 0.6994 0.6032 0.099 Uiso 1 1 calc R
C0AA C 0.44811(4) 0.7233(2) 0.6102(2) 0.0763(5) Uani 1 1 d .
H0AA H 0.4479 0.7660 0.6958 0.092 Uiso 1 1 calc R
C3 C 0.42117(4) 0.70132(18) 0.53904(19) 0.0662(4) Uani 1 1 d .
H3 H 0.4030 0.7305 0.5763 0.079 Uiso 1 1 calc R
C1AA C 0.42104(4) 0.63620(17) 0.41273(18) 0.0619(4) Uani 1 1 d .
C5 C 0.37082(4) 0.67858(17) 0.33789(17) 0.0597(4) Uani 1 1 d .
H5 H 0.3713 0.7556 0.3900 0.072 Uiso 1 1 calc R
C6 C 0.34325(3) 0.64340(15) 0.26261(15) 0.0533(4) Uani 1 1 d .
C7 C 0.31759(3) 0.72434(15) 0.26890(16) 0.0531(4) Uani 1 1 d .
H7 H 0.3189 0.8028 0.3184 0.064 Uiso 1 1 calc R
C8 C 0.26265(3) 0.77843(15) 0.21125(17) 0.0546(4) Uani 1 1 d .
H8A H 0.2584 0.8136 0.1192 0.066 Uiso 1 1 calc R
H8B H 0.2670 0.8520 0.2725 0.066 Uiso 1 1 calc R
C9 C 0.23462(3) 0.70877(13) 0.26237(14) 0.0487(3) Uani 1 1 d .
C10 C 0.20722(3) 0.71698(14) 0.19231(14) 0.0509(3) Uani 1 1 d .
H10 H 0.2062 0.7644 0.1096 0.061 Uiso 1 1 calc R
C11 C 0.18086(3) 0.65695(14) 0.24052(15) 0.0508(3) Uani 1 1 d .
C12 C 0.15278(4) 0.66731(17) 0.16190(17) 0.0600(4) Uani 1 1 d .
H12 H 0.1525 0.7143 0.0789 0.072 Uiso 1 1 calc R
C13 C 0.10107(4) 0.6247(2) 0.1257(2) 0.0788(6) Uani 1 1 d .
C14 C 0.08044(5) 0.5240(3) 0.1383(4) 0.1188(10) Uani 1 1 d .
H14 H 0.0848 0.4525 0.1956 0.143 Uiso 1 1 calc R
C15 C 0.05326(6) 0.5292(4) 0.0660(6) 0.172(2) Uani 1 1 d .
H15 H 0.0397 0.4596 0.0725 0.207 Uiso 1 1 calc R
C16 C 0.04612(7) 0.6349(6) -0.0147(4) 0.174(2) Uani 1 1 d .
H16 H 0.0278 0.6368 -0.0638 0.208 Uiso 1 1 calc R
C17 C 0.47522(4) 0.6174(3) 0.4303(2) 0.0908(7) Uani 1 1 d .
H17 H 0.4935 0.5902 0.3927 0.109 Uiso 1 1 calc R
C18 C 0.44848(4) 0.5922(2) 0.3603(2) 0.0803(6) Uani 1 1 d .
H18 H 0.4487 0.5454 0.2771 0.096 Uiso 1 1 calc R
C19 C 0.34120(4) 0.52620(16) 0.18471(17) 0.0589(4) Uani 1 1 d .
C20 C 0.31411(4) 0.49369(17) 0.11819(17) 0.0627(4) Uani 1 1 d .
H20 H 0.3127 0.4170 0.0659 0.075 Uiso 1 1 calc R
C21 C 0.28940(4) 0.57457(16) 0.12950(15) 0.0561(4) Uani 1 1 d .
H21 H 0.2713 0.5503 0.0857 0.067 Uiso 1 1 calc R
C22 C 0.06632(7) 0.7411(5) -0.0242(3) 0.1574(16) Uani 1 1 d .
H22 H 0.0612 0.8143 -0.0776 0.189 Uiso 1 1 calc R
C23 C 0.09383(5) 0.7362(4) 0.0465(2) 0.1108(9) Uani 1 1 d .
H23 H 0.1074 0.8061 0.0415 0.133 Uiso 1 1 calc R
C24 C 0.18253(4) 0.58567(15) 0.36594(16) 0.0553(4) Uani 1 1 d .
C25 C 0.21011(4) 0.57508(15) 0.43595(16) 0.0587(4) Uani 1 1 d .
H25 H 0.2114 0.5269 0.5181 0.070 Uiso 1 1 calc R

loop_
_atom_site_aniso_label
_atom_site_aniso_U_11
_atom_site_aniso_U_22
_atom_site_aniso_U_33
_atom_site_aniso_U_23
_atom_site_aniso_U_13
_atom_site_aniso_U_12
O1 0.0684(8) 0.0781(9) 0.1061(11) -0.0242(7) 0.0050(7) 0.0213(7)
O2 0.0703(8) 0.0847(9) 0.0805(8) 0.0209(7) 0.0182(6) -0.0054(7)
N1 0.0514(7) 0.0729(9) 0.0699(8) -0.0009(7) 0.0067(6) 0.0068(6)
C2 0.0543(8) 0.0486(8) 0.0465(7) 0.0059(6) 0.0057(6) 0.0006(6)
N3 0.0535(7) 0.0760(9) 0.0702(9) -0.0134(7) 0.0086(6) 0.0017(7)
C4 0.0591(9) 0.0504(8) 0.0545(8) 0.0030(7) -0.0026(7) 0.0103(7)
C1 0.0537(10) 0.1088(16) 0.0858(13) 0.0161(12) -0.0033(9) 0.0005(10)
C0AA 0.0643(11) 0.0884(13) 0.0763(11) 0.0012(10) 0.0049(9) -0.0068(9)
C3 0.0498(9) 0.0731(11) 0.0760(11) 0.0029(9) 0.0133(8) -0.0009(8)
C1AA 0.0505(8) 0.0657(10) 0.0697(10) 0.0090(8) 0.0079(7) 0.0040(7)
C5 0.0544(9) 0.0607(9) 0.0641(9) -0.0018(8) 0.0082(7) 0.0010(7)
C6 0.0500(8) 0.0564(8) 0.0538(8) 0.0017(7) 0.0088(6) 0.0006(6)
C7 0.0548(8) 0.0492(8) 0.0554(8) -0.0016(7) 0.0070(6) 0.0004(6)
C8 0.0551(8) 0.0487(8) 0.0601(8) 0.0069(7) -0.0019(7) 0.0029(6)
C9 0.0550(8) 0.0421(7) 0.0491(7) -0.0009(6) 0.0041(6) 0.0071(6)
C10 0.0569(8) 0.0525(8) 0.0435(7) 0.0037(6) 0.0042(6) 0.0069(6)
C11 0.0543(8) 0.0515(8) 0.0469(7) -0.0054(6) 0.0066(6) 0.0060(6)
C12 0.0578(9) 0.0700(10) 0.0523(8) -0.0065(7) 0.0051(7) 0.0050(8)
C13 0.0530(10) 0.1055(15) 0.0781(12) -0.0313(12) 0.0056(8) 0.0064(10)
C14 0.0614(12) 0.1005(17) 0.194(3) -0.0619(19) 0.0007(15) 0.0013(12)
C15 0.0615(16) 0.168(3) 0.286(5) -0.138(4) -0.019(2) 0.0057(18)
C16 0.0688(18) 0.295(6) 0.156(3) -0.120(4) -0.0307(18) 0.042(3)
C17 0.0537(10) 0.1300(19) 0.0888(14) 0.0137(13) 0.0092(9) 0.0251(11)
C18 0.0619(11) 0.1029(15) 0.0763(12) -0.0014(11) 0.0058(9) 0.0224(10)
C19 0.0587(9) 0.0578(9) 0.0605(9) -0.0016(7) 0.0126(7) 0.0090(7)
C20 0.0712(10) 0.0556(9) 0.0613(9) -0.0112(7) 0.0045(8) 0.0010(8)
C21 0.0597(9) 0.0558(9) 0.0528(8) 0.0012(7) -0.0018(7) -0.0023(7)
C22 0.0831(18) 0.292(5) 0.0966(19) 0.005(3) -0.0126(15) 0.040(3)
C23 0.0689(13) 0.181(3) 0.0821(14) 0.0141(17) -0.0023(11) 0.0123(15)
C24 0.0612(9) 0.0496(8) 0.0554(8) 0.0000(7) 0.0154(7) 0.0050(7)
C25 0.0724(10) 0.0532(8) 0.0508(8) 0.0096(7) 0.0072(7) 0.0109(7)

loop_
_atom_type_symbol
_atom_type_description
_atom_type_scat_dispersion_real
_atom_type_scat_dispersion_imag
_atom_type_scat_source
C C 0.0033 0.0016 'International Tables Vol C Tables 4.2.6.8 and 6.1.1.4'
H H 0.0000 0.0000 'International Tables Vol C Tables 4.2.6.8 and 6.1.1.4'
N N 0.0061 0.0033 'International Tables Vol C Tables 4.2.6.8 and 6.1.1.4'
O O 0.0106 0.0060 'International Tables Vol C Tables 4.2.6.8 and 6.1.1.4'

loop_
_geom_angle_atom_site_label_1
_geom_angle_atom_site_label_2
_geom_angle_atom_site_label_3
_geom_angle
C19 O1 H1 109.5
C24 O2 H2 109.5
C5 N1 C1AA 121.94(15)
C7 C2 C8 122.67(13)
C7 C2 C21 117.39(14)
C21 C2 C8 119.93(13)
C12 N3 C13 120.95(17)
C9 C4 H4 119.2
C25 C4 H4 119.2
C25 C4 C9 121.65(14)
C0AA C1 H1A 120.2
C0AA C1 C17 119.56(18)
C17 C1 H1A 120.2
C1 C0AA H0AA 119.7
C1 C0AA C3 120.55(19)
C3 C0AA H0AA 119.7
C0AA C3 H3 119.8
C0AA C3 C1AA 120.32(16)
C1AA C3 H3 119.8
C3 C1AA N1 124.30(14)
C3 C1AA C18 118.65(16)
C18 C1AA N1 117.00(16)
N1 C5 H5 119.2
N1 C5 C6 121.51(16)
C6 C5 H5 119.2
C7 C6 C5 120.34(14)
C7 C6 C19 118.29(14)
C19 C6 C5 121.35(14)
C2 C7 C6 122.38(14)
C2 C7 H7 118.8
C6 C7 H7 118.8
C2 C8 H8A 108.7
C2 C8 H8B 108.7
C2 C8 C9 114.15(12)
H8A C8 H8B 107.6
C9 C8 H8A 108.7
C9 C8 H8B 108.7
C4 C9 C8 120.70(13)
C10 C9 C4 117.39(14)
C10 C9 C8 121.90(13)
C9 C10 H10 118.7
C9 C10 C11 122.66(13)
C11 C10 H10 118.7
C10 C11 C12 120.37(14)
C10 C11 C24 118.38(13)
C24 C11 C12 121.26(14)
N3 C12 C11 121.61(16)
N3 C12 H12 119.2
C11 C12 H12 119.2
C14 C13 N3 116.9(2)
C14 C13 C23 120.3(2)
C23 C13 N3 122.7(2)
C13 C14 H14 120.1
C13 C14 C15 119.9(3)
C15 C14 H14 120.1
C14 C15 H15 119.7
C16 C15 C14 120.7(4)
C16 C15 H15 119.7
C15 C16 H16 119.9
C15 C16 C22 120.2(3)
C22 C16 H16 119.9
C1 C17 H17 119.8
C18 C17 C1 120.34(18)
C18 C17 H17 119.8
C1AA C18 H18 119.7
C17 C18 C1AA 120.52(19)
C17 C18 H18 119.7
O1 C19 C6 121.82(15)
O1 C19 C20 118.55(15)
C20 C19 C6 119.64(14)
C19 C20 H20 120.0
C21 C20 C19 120.07(15)
C21 C20 H20 120.0
C2 C21 H21 118.9
C20 C21 C2 122.22(15)
C20 C21 H21 118.9
C16 C22 H22 120.2
C23 C22 C16 119.5(4)
C23 C22 H22 120.2
C13 C23 H23 120.4
C22 C23 C13 119.2(3)
C22 C23 H23 120.4
O2 C24 C11 121.87(14)
O2 C24 C25 118.77(14)
C25 C24 C11 119.36(14)
C4 C25 C24 120.55(14)
C4 C25 H25 119.7
C24 C25 H25 119.7

loop_
_geom_bond_atom_site_label_1
_geom_bond_atom_site_label_2
_geom_bond_distance
O1 H1 0.8200
O1 C19 1.3459(18)
O2 H2 0.8200
O2 C24 1.3472(18)
N1 C1AA 1.417(2)
N1 C5 1.280(2)
C2 C7 1.379(2)
C2 C8 1.513(2)
C2 C21 1.394(2)
N3 C12 1.277(2)
N3 C13 1.414(2)
C4 H4 0.9300
C4 C9 1.396(2)
C4 C25 1.374(2)
C1 H1A 0.9300
C1 C0AA 1.372(3)
C1 C17 1.377(3)
C0AA H0AA 0.9300
C0AA C3 1.381(2)
C3 H3 0.9300
C3 C1AA 1.382(2)
C1AA C18 1.392(2)
C5 H5 0.9300
C5 C6 1.451(2)
C6 C7 1.402(2)
C6 C19 1.410(2)
C7 H7 0.9300
C8 H8A 0.9700
C8 H8B 0.9700
C8 C9 1.513(2)
C9 C10 1.377(2)
C10 H10 0.9300
C10 C11 1.398(2)
C11 C12 1.445(2)
C11 C24 1.407(2)
C12 H12 0.9300
C13 C14 1.377(3)
C13 C23 1.399(4)
C14 H14 0.9300
C14 C15 1.378(4)
C15 H15 0.9300
C15 C16 1.360(6)
C16 H16 0.9300
C16 C22 1.404(6)
C17 H17 0.9300
C17 C18 1.374(3)
C18 H18 0.9300
C19 C20 1.387(2)
C20 H20 0.9300
C20 C21 1.371(2)
C21 H21 0.9300
C22 H22 0.9300
C22 C23 1.383(3)
C23 H23 0.9300
C24 C25 1.386(2)
C25 H25 0.9300

loop_
_geom_torsion_atom_site_label_1
_geom_torsion_atom_site_label_2
_geom_torsion_atom_site_label_3
_geom_torsion_atom_site_label_4
_geom_torsion
O1 C19 C20 C21 178.84(15)
O2 C24 C25 C4 -178.78(14)
N1 C1AA C18 C17 -179.97(18)
N1 C5 C6 C7 179.71(15)
N1 C5 C6 C19 1.4(2)
C2 C8 C9 C4 50.62(19)
C2 C8 C9 C10 -130.63(14)
N3 C13 C14 C15 179.6(2)
N3 C13 C23 C22 -178.4(2)
C4 C9 C10 C11 1.0(2)
C1 C0AA C3 C1AA 1.0(3)
C1 C17 C18 C1AA 2.2(3)
C0AA C1 C17 C18 -0.3(3)
C0AA C3 C1AA N1 178.19(17)
C0AA C3 C1AA C18 0.8(3)
C3 C1AA C18 C17 -2.4(3)
C1AA N1 C5 C6 -176.88(14)
C5 N1 C1AA C3 30.2(3)
C5 N1 C1AA C18 -152.32(18)
C5 C6 C7 C2 -176.96(14)
C5 C6 C19 O1 -1.8(2)
C5 C6 C19 C20 177.72(15)
C6 C19 C20 C21 -0.7(2)
C7 C2 C8 C9 -126.10(15)
C7 C2 C21 C20 -0.5(2)
C7 C6 C19 O1 179.89(15)
C7 C6 C19 C20 -0.6(2)
C8 C2 C7 C6 179.70(13)
C8 C2 C21 C20 178.96(14)
C8 C9 C10 C11 -177.78(13)
C9 C4 C25 C24 0.1(2)
C9 C10 C11 C12 -179.20(14)
C9 C10 C11 C24 0.2(2)
C10 C11 C12 N3 -179.98(15)
C10 C11 C24 O2 178.64(14)
C10 C11 C24 C25 -1.2(2)
C11 C24 C25 C4 1.1(2)
C12 N3 C13 C14 151.96(19)
C12 N3 C13 C23 -32.5(3)
C12 C11 C24 O2 -2.0(2)
C12 C11 C24 C25 178.15(14)
C13 N3 C12 C11 179.84(15)
C13 C14 C15 C16 -2.0(5)
C14 C13 C23 C22 -3.1(4)
C14 C15 C16 C22 -0.7(6)
C15 C16 C22 C23 1.5(5)
C16 C22 C23 C13 0.3(4)
C17 C1 C0AA C3 -1.3(3)
C19 C6 C7 C2 1.4(2)
C19 C20 C21 C2 1.3(2)
C21 C2 C7 C6 -0.8(2)
C21 C2 C8 C9 54.44(18)
C23 C13 C14 C15 3.9(4)
C24 C11 C12 N3 0.7(2)
C25 C4 C9 C8 177.63(14)
C25 C4 C9 C10 -1.2(2)
